data_7706483
loop_
_publ_author_name
'Vassilyeva, Olga Yu'
'Buvaylo, Elena A.'
'Kokozay, Vladimir N.'
'Skelton, Brian W.'
'Sobolev, Alexandre N.'
'Bie\'nko, Alina'
'Ozarowski, Andrew'

_publ_section_title
;
 Ferro- <i>vs.</i> antiferromagnetic exchange between two Ni(II) ions in a
 series of Schiff base heterometallic complexes: what makes the
 difference?
;
_journal_issue 8
_journal_name_full 'Dalton transactions (Cambridge, England : 2003)'
_journal_page_first 2841
_journal_page_last 2853
_journal_paper_doi 10.1039/d0dt03957h
_journal_volume 50
_journal_year 2021
_chemical_formula_moiety 'C24 H34 Cl2 N4 Ni2 O10 Zn2, 2(C3 H7 N O)'
_chemical_formula_sum 'C30 H48 Cl2 N6 Ni2 O12 Zn2'
_chemical_formula_weight 1003.8
_space_group_IT_number 2
_space_group_name_Hall '-P 1'
_space_group_name_H-M_alt 'P -1'
_symmetry_cell_setting triclinic
_symmetry_Int_Tables_number 2
_symmetry_space_group_name_Hall '-P 1'
_symmetry_space_group_name_H-M 'P -1'
_atom_sites_solution_hydrogens geom
_audit_creation_date 2019-02-20T15:05:08-00:00
_audit_creation_method 'WinGX routine CIF_UPDATE'
_audit_update_record
;
2019-02-21 deposited with the CCDC.	2021-01-21 downloaded from the CCDC.
;
_cell_angle_alpha 99.742(3)
_cell_angle_beta 104.655(4)
_cell_angle_gamma 113.637(4)
_cell_formula_units_Z 1
_cell_length_a 8.9536(4)
_cell_length_b 9.8327(4)
_cell_length_c 13.4081(5)
_cell_measurement_reflns_used 10676
_cell_measurement_temperature 180(2)
_cell_measurement_theta_max 36.399
_cell_measurement_theta_min 2.624
_cell_volume 996.24(9)
_computing_cell_refinement
;
        CrysAlisPro, Agilent Technologies,
        Version 1.171.37.31 
;
_computing_data_collection
;
        CrysAlisPro, Agilent Technologies,
        Version 1.171.37.31 
;
_computing_data_reduction
;
        CrysAlisPro, Agilent Technologies,
        Version 1.171.37.31 
;
_computing_molecular_graphics 'Diamond (Brandenburg, K., (1999)'
_computing_publication_material 'WinGX Farrugia, L. J. (1999)'
_computing_structure_refinement 'SHELXL-2017/1 (Sheldrick, 2015)'
_computing_structure_solution 'SIR92 (Altomare et al., 1994)'
_diffrn_ambient_environment N~2~
_diffrn_ambient_temperature 180(2)
_diffrn_detector 'CCD plate'
_diffrn_detector_area_resol_mean 10.4738
_diffrn_detector_type Ruby
_diffrn_measured_fraction_theta_full 0.999
_diffrn_measured_fraction_theta_max 0.96
_diffrn_measurement_device 'four-circle diffractometer'
_diffrn_measurement_device_type 'Oxford Diffraction Gemini diffractometer'
_diffrn_measurement_method '\w scans'
_diffrn_orient_matrix_UB_11 0.0495779
_diffrn_orient_matrix_UB_12 0.0725918
_diffrn_orient_matrix_UB_13 0.0415795
_diffrn_orient_matrix_UB_21 0.0328952
_diffrn_orient_matrix_UB_22 -0.0361257
_diffrn_orient_matrix_UB_23 0.0349629
_diffrn_orient_matrix_UB_31 0.0708699
_diffrn_orient_matrix_UB_32 0.0162837
_diffrn_orient_matrix_UB_33 -0.0186508
_diffrn_radiation_monochromator graphite
_diffrn_radiation_probe x-ray
_diffrn_radiation_type MoK\a
_diffrn_radiation_wavelength 0.71073
_diffrn_reflns_av_R_equivalents 0.0357
_diffrn_reflns_av_unetI/netI 0.0462
_diffrn_reflns_Laue_measured_fraction_full 0.999
_diffrn_reflns_Laue_measured_fraction_max 0.96
_diffrn_reflns_limit_h_max 14
_diffrn_reflns_limit_h_min -15
_diffrn_reflns_limit_k_max 16
_diffrn_reflns_limit_k_min -16
_diffrn_reflns_limit_l_max 22
_diffrn_reflns_limit_l_min -22
_diffrn_reflns_number 29860
_diffrn_reflns_point_group_measured_fraction_full 0.999
_diffrn_reflns_point_group_measured_fraction_max 0.96
_diffrn_reflns_theta_full 25.242
_diffrn_reflns_theta_max 37.634
_diffrn_reflns_theta_min 2.374
_diffrn_source 'Enhance (Mo) X-ray Source'
_exptl_absorpt_coefficient_mu 2.319
_exptl_absorpt_correction_T_max 0.735
_exptl_absorpt_correction_T_min 0.523
_exptl_absorpt_correction_type analytical
_exptl_absorpt_process_details
;
       CrysAlisPro, Agilent Technologies. Version 1.171.37.31
;
_exptl_crystal_colour blue
_exptl_crystal_density_diffrn 1.673
_exptl_crystal_description plate
_exptl_crystal_F_000 516
_exptl_crystal_size_max 0.41
_exptl_crystal_size_mid 0.27
_exptl_crystal_size_min 0.19
_refine_diff_density_max 0.796
_refine_diff_density_min -0.624
_refine_diff_density_rms 0.091
_refine_ls_extinction_method none
_refine_ls_goodness_of_fit_ref 1.024
_refine_ls_hydrogen_treatment constr
_refine_ls_matrix_type full
_refine_ls_number_parameters 248
_refine_ls_number_reflns 10146
_refine_ls_number_restraints 0
_refine_ls_restrained_S_all 1.024
_refine_ls_R_factor_all 0.0592
_refine_ls_R_factor_gt 0.0376
_refine_ls_shift/su_max 0.001
_refine_ls_shift/su_mean 0
_refine_ls_structure_factor_coef Fsqd
_refine_ls_weighting_details 'w=1/[\s^2^(Fo^2^)+(0.0412P)^2^+0.2200P] where P=(Fo^2^+2Fc^2^)/3'
_refine_ls_weighting_scheme calc
_refine_ls_wR_factor_gt 0.0845
_refine_ls_wR_factor_ref 0.0955
_reflns_Friedel_coverage 0
_reflns_number_gt 7588
_reflns_number_total 10146
_reflns_threshold_expression 'I > 2\s(I)'
_cod_data_source_file d0dt03957h2.cif
_cod_data_source_block lv661f
_cod_depositor_comments 'Adding full bibliography for 7706482--7706484.cif.'
_cod_original_cell_volume 996.23(8)
_cod_database_code 7706483

loop_
_symmetry_equiv_pos_as_xyz
'x, y, z'
'-x, -y, -z'

loop_
_atom_site_label
_atom_site_type_symbol
_atom_site_fract_x
_atom_site_fract_y
_atom_site_fract_z
_atom_site_U_iso_or_equiv
_atom_site_adp_type
_atom_site_occupancy
_atom_site_site_symmetry_order
_atom_site_calc_flag
_atom_site_refinement_flags_posn
_atom_site_refinement_flags_adp
_atom_site_refinement_flags_occupancy
_atom_site_disorder_assembly
_atom_site_disorder_group
Zn1 Zn 0.01662(2) 0.44138(2) 0.68644(2) 0.02666(5) Uani 1 1 d . . . . .
Ni1 Ni 0.13856(2) 0.67590(2) 0.55874(2) 0.02118(4) Uani 1 1 d . . . . .
Cl1 Cl 0.16870(7) 0.37431(5) 0.80748(4) 0.04461(11) Uani 1 1 d . . . . .
O1 O 0.11029(12) 0.45606(11) 0.55890(8) 0.02342(18) Uani 1 1 d . . . . .
C2 C 0.26769(19) 0.45008(17) 0.56474(14) 0.0295(3) Uani 1 1 d . . . . .
H2A H 0.278966 0.43788 0.492594 0.035 Uiso 1 1 calc R U . . .
H2B H 0.267417 0.359726 0.588088 0.035 Uiso 1 1 calc R U . . .
C3 C 0.4207(2) 0.60141(19) 0.64612(14) 0.0321(3) Uani 1 1 d . . . . .
H3A H 0.424192 0.600555 0.720386 0.039 Uiso 1 1 calc R U . . .
H3B H 0.531205 0.607489 0.640438 0.039 Uiso 1 1 calc R U . . .
N4 N 0.40633(16) 0.74020(15) 0.62707(11) 0.0272(2) Uani 1 1 d . . . . .
H4 H 0.457498 0.822875 0.698293 0.033 Uiso 1 1 calc R U . . .
C5 C 0.4921(2) 0.80620(19) 0.55343(14) 0.0332(3) Uani 1 1 d . . . . .
H5A H 0.600007 0.795564 0.564625 0.04 Uiso 1 1 calc R U . . .
H5B H 0.525181 0.918668 0.570843 0.04 Uiso 1 1 calc R U . . .
C6 C 0.3726(2) 0.7241(2) 0.43556(14) 0.0327(3) Uani 1 1 d . . . . .
H6A H 0.42329 0.782343 0.388956 0.039 Uiso 1 1 calc R U . . .
H6B H 0.359921 0.617692 0.412834 0.039 Uiso 1 1 calc R U . . .
O7 O 0.20683(14) 0.71622(12) 0.42431(9) 0.0285(2) Uani 1 1 d . . . . .
C11 C -0.00969(18) 0.73400(16) 0.73289(12) 0.0249(2) Uani 1 1 d . . . . .
O11 O 0.05908(15) 0.65610(12) 0.68627(9) 0.0274(2) Uani 1 1 d . . . . .
C12 C -0.00076(18) 0.87451(17) 0.71797(13) 0.0273(3) Uani 1 1 d . . . . .
C13 C -0.0698(2) 0.9516(2) 0.77664(15) 0.0366(4) Uani 1 1 d . . . . .
H13 H -0.063475 1.047296 0.767566 0.044 Uiso 1 1 calc R U . . .
C14 C -0.1457(3) 0.8911(2) 0.84632(17) 0.0426(4) Uani 1 1 d . . . . .
H14 H -0.188802 0.946278 0.886157 0.051 Uiso 1 1 calc R U . . .
C15 C -0.1602(2) 0.7498(2) 0.85924(15) 0.0380(4) Uani 1 1 d . . . . .
H15 H -0.213812 0.707561 0.907191 0.046 Uiso 1 1 calc R U . . .
C16 C -0.0958(2) 0.67119(18) 0.80153(13) 0.0292(3) Uani 1 1 d . . . . .
O17 O -0.10443(17) 0.52924(14) 0.80497(10) 0.0349(2) Uani 1 1 d . . . . .
C17 C -0.2030(3) 0.4470(3) 0.8626(2) 0.0534(6) Uani 1 1 d . . . . .
H17A H -0.149671 0.507086 0.939553 0.08 Uiso 1 1 calc R U . . .
H17B H -0.204842 0.34532 0.853729 0.08 Uiso 1 1 calc R U . . .
H17C H -0.322582 0.431939 0.834201 0.08 Uiso 1 1 calc R U . . .
C10 C 0.0735(2) 0.94550(17) 0.64387(14) 0.0296(3) Uani 1 1 d . . . . .
H10 H 0.079112 1.043327 0.64131 0.036 Uiso 1 1 calc R U . . .
N10 N 0.13211(16) 0.88327(14) 0.58166(11) 0.0268(2) Uani 1 1 d . . . . .
O10 O 0.19357(17) 0.97026(14) 0.51578(11) 0.0369(3) Uani 1 1 d . . . . .
H10A H 0.219082 0.919379 0.472095 0.055 Uiso 1 1 calc R U . . .
C201 C 0.7036(3) 1.2040(3) 1.02789(18) 0.0489(5) Uani 1 1 d . . . . .
H20A H 0.678383 1.164523 1.087245 0.073 Uiso 1 1 calc R U . . .
H20B H 0.784529 1.315958 1.056518 0.073 Uiso 1 1 calc R U . . .
H20C H 0.756462 1.149183 0.993376 0.073 Uiso 1 1 calc R U . . .
C202 C 0.4433(3) 1.2452(3) 0.9869(2) 0.0634(7) Uani 1 1 d . . . . .
H20D H 0.341478 1.224486 0.925872 0.095 Uiso 1 1 calc R U . . .
H20E H 0.516326 1.358031 1.020125 0.095 Uiso 1 1 calc R U . . .
H20F H 0.404574 1.198683 1.040702 0.095 Uiso 1 1 calc R U . . .
N20 N 0.54291(18) 1.17807(17) 0.94880(12) 0.0350(3) Uani 1 1 d . . . . .
C20 C 0.4886(2) 1.0897(2) 0.84766(17) 0.0458(5) Uani 1 1 d . . . . .
H20 H 0.38254 1.076003 0.79871 0.055 Uiso 1 1 calc R U . . .
O20 O 0.5633(2) 1.0249(2) 0.81247(15) 0.0671(5) Uani 1 1 d . . . . .

loop_
_atom_site_aniso_label
_atom_site_aniso_U_11
_atom_site_aniso_U_22
_atom_site_aniso_U_33
_atom_site_aniso_U_23
_atom_site_aniso_U_13
_atom_site_aniso_U_12
Zn1 0.03108(9) 0.02297(8) 0.02489(9) 0.00796(6) 0.00925(7) 0.01177(6)
Ni1 0.02152(8) 0.01881(8) 0.02314(8) 0.00589(6) 0.00922(6) 0.00877(6)
Cl1 0.0557(3) 0.0361(2) 0.0379(2) 0.01496(17) 0.00465(19) 0.02333(19)
O1 0.0222(4) 0.0216(4) 0.0262(5) 0.0060(4) 0.0085(4) 0.0105(3)
C2 0.0255(6) 0.0261(6) 0.0374(8) 0.0067(6) 0.0105(6) 0.0139(5)
C3 0.0251(6) 0.0315(7) 0.0363(8) 0.0078(6) 0.0065(6) 0.0136(5)
N4 0.0236(5) 0.0255(5) 0.0269(6) 0.0035(4) 0.0072(4) 0.0089(4)
C5 0.0238(6) 0.0322(7) 0.0366(8) 0.0074(6) 0.0123(6) 0.0067(5)
C6 0.0283(7) 0.0347(8) 0.0343(8) 0.0078(6) 0.0164(6) 0.0118(6)
O7 0.0267(5) 0.0278(5) 0.0288(5) 0.0070(4) 0.0126(4) 0.0096(4)
C11 0.0235(6) 0.0252(6) 0.0231(6) 0.0034(5) 0.0065(5) 0.0112(5)
O11 0.0364(5) 0.0259(5) 0.0283(5) 0.0105(4) 0.0172(4) 0.0181(4)
C12 0.0241(6) 0.0249(6) 0.0299(7) 0.0036(5) 0.0072(5) 0.0119(5)
C13 0.0370(8) 0.0315(7) 0.0441(9) 0.0059(7) 0.0151(7) 0.0204(6)
C14 0.0446(10) 0.0447(10) 0.0475(10) 0.0073(8) 0.0245(8) 0.0270(8)
C15 0.0376(8) 0.0424(9) 0.0395(9) 0.0093(7) 0.0226(7) 0.0197(7)
C16 0.0281(6) 0.0307(7) 0.0278(7) 0.0062(5) 0.0122(5) 0.0125(5)
O17 0.0443(6) 0.0315(6) 0.0358(6) 0.0140(5) 0.0235(5) 0.0171(5)
C17 0.0694(14) 0.0477(11) 0.0582(13) 0.0274(10) 0.0444(12) 0.0239(10)
C10 0.0294(7) 0.0233(6) 0.0358(8) 0.0084(5) 0.0088(6) 0.0138(5)
N10 0.0263(5) 0.0225(5) 0.0299(6) 0.0097(4) 0.0089(5) 0.0098(4)
O10 0.0448(7) 0.0300(6) 0.0440(7) 0.0197(5) 0.0229(6) 0.0175(5)
C201 0.0487(11) 0.0447(10) 0.0392(10) 0.0072(8) 0.0002(8) 0.0200(9)
C202 0.0557(13) 0.0712(16) 0.0693(16) 0.0071(13) 0.0273(12) 0.0377(12)
N20 0.0314(6) 0.0356(7) 0.0344(7) 0.0058(6) 0.0106(5) 0.0146(5)
C20 0.0331(8) 0.0460(10) 0.0397(10) -0.0013(8) 0.0038(7) 0.0121(7)
O20 0.0563(9) 0.0586(10) 0.0596(10) -0.0215(8) 0.0132(8) 0.0218(8)

loop_
_atom_type_symbol
_atom_type_description
_atom_type_scat_dispersion_real
_atom_type_scat_dispersion_imag
_atom_type_scat_source
C C 0.0033 0.0016 'International Tables Vol C Tables 4.2.6.8 and 6.1.1.4'
H H 0 0 'International Tables Vol C Tables 4.2.6.8 and 6.1.1.4'
N N 0.0061 0.0033 'International Tables Vol C Tables 4.2.6.8 and 6.1.1.4'
O O 0.0106 0.006 'International Tables Vol C Tables 4.2.6.8 and 6.1.1.4'
Cl Cl 0.1484 0.1585 'International Tables Vol C Tables 4.2.6.8 and 6.1.1.4'
Ni Ni 0.3393 1.1124 'International Tables Vol C Tables 4.2.6.8 and 6.1.1.4'
Zn Zn 0.2839 1.4301 'International Tables Vol C Tables 4.2.6.8 and 6.1.1.4'

loop_
_exptl_crystal_face_index_h
_exptl_crystal_face_index_k
_exptl_crystal_face_index_l
_exptl_crystal_face_perp_dist
0 0 1 0.1362
0 0 -1 0.1362
0 1 -1 0.1441
0 -5 3 0.15
-5 1 3 0.0772
5 -2 -1 0.0621
5 -3 -1 0.0636

loop_
_geom_angle_atom_site_label_1
_geom_angle_atom_site_label_2
_geom_angle_atom_site_label_3
_geom_angle
_geom_angle_site_symmetry_1
_geom_angle_site_symmetry_3
_geom_angle_publ_flag
O7 Zn1 O11 111.47(5) 2_566 . ?
O7 Zn1 O1 85.63(4) 2_566 . ?
O11 Zn1 O1 80.70(4) . . ?
O7 Zn1 Cl1 120.55(4) 2_566 . ?
O11 Zn1 Cl1 127.30(4) . . ?
O1 Zn1 Cl1 109.90(3) . . ?
O7 Zn1 O17 95.93(4) 2_566 . ?
O11 Zn1 O17 71.78(4) . . ?
O1 Zn1 O17 151.02(4) . . ?
Cl1 Zn1 O17 94.24(4) . . ?
O7 Zn1 Ni1 43.32(3) 2_566 2_566 ?
O11 Zn1 Ni1 91.08(3) . 2_566 ?
O1 Zn1 Ni1 43.37(3) . 2_566 ?
Cl1 Zn1 Ni1 132.783(15) . 2_566 ?
O17 Zn1 Ni1 126.68(3) . 2_566 ?
O11 Ni1 N10 86.55(5) . . ?
O11 Ni1 O1 80.34(4) . . ?
N10 Ni1 O1 166.39(5) . . ?
O11 Ni1 O1 95.44(4) . 2_566 ?
N10 Ni1 O1 96.06(5) . 2_566 ?
O1 Ni1 O1 81.67(4) . 2_566 ?
O11 Ni1 O7 172.52(4) . . ?
N10 Ni1 O7 86.56(5) . . ?
O1 Ni1 O7 106.33(4) . . ?
O1 Ni1 O7 82.41(4) 2_566 . ?
O11 Ni1 N4 102.44(5) . . ?
N10 Ni1 N4 103.92(5) . . ?
O1 Ni1 N4 82.62(5) . . ?
O1 Ni1 N4 153.79(4) 2_566 . ?
O7 Ni1 N4 82.05(5) . . ?
O11 Ni1 Zn1 138.81(3) . 2_566 ?
N10 Ni1 Zn1 98.55(4) . 2_566 ?
O1 Ni1 Zn1 89.05(3) . 2_566 ?
O1 Ni1 Zn1 43.46(3) 2_566 2_566 ?
O7 Ni1 Zn1 39.95(3) . 2_566 ?
N4 Ni1 Zn1 115.57(4) . 2_566 ?
C2 O1 Ni1 110.29(8) . . ?
C2 O1 Ni1 129.99(9) . 2_566 ?
Ni1 O1 Ni1 98.33(4) . 2_566 ?
C2 O1 Zn1 121.63(10) . . ?
Ni1 O1 Zn1 96.92(4) . . ?
Ni1 O1 Zn1 93.16(4) 2_566 . ?
O1 C2 C3 108.71(12) . . ?
O1 C2 H2A 109.9 . . ?
C3 C2 H2A 109.9 . . ?
O1 C2 H2B 109.9 . . ?
C3 C2 H2B 109.9 . . ?
H2A C2 H2B 108.3 . . ?
N4 C3 C2 111.76(13) . . ?
N4 C3 H3A 109.3 . . ?
C2 C3 H3A 109.3 . . ?
N4 C3 H3B 109.3 . . ?
C2 C3 H3B 109.3 . . ?
H3A C3 H3B 107.9 . . ?
C5 N4 C3 115.05(12) . . ?
C5 N4 Ni1 107.78(10) . . ?
C3 N4 Ni1 107.87(9) . . ?
C5 N4 H4 108.7 . . ?
C3 N4 H4 108.7 . . ?
Ni1 N4 H4 108.7 . . ?
N4 C5 C6 111.40(12) . . ?
N4 C5 H5A 109.3 . . ?
C6 C5 H5A 109.3 . . ?
N4 C5 H5B 109.3 . . ?
C6 C5 H5B 109.3 . . ?
H5A C5 H5B 108 . . ?
O7 C6 C5 108.86(12) . . ?
O7 C6 H6A 109.9 . . ?
C5 C6 H6A 109.9 . . ?
O7 C6 H6B 109.9 . . ?
C5 C6 H6B 109.9 . . ?
H6A C6 H6B 108.3 . . ?
C6 O7 Zn1 125.96(9) . 2_566 ?
C6 O7 Ni1 111.23(10) . . ?
Zn1 O7 Ni1 96.74(4) 2_566 . ?
O11 C11 C12 123.76(13) . . ?
O11 C11 C16 117.72(13) . . ?
C12 C11 C16 118.52(13) . . ?
C11 O11 Zn1 124.61(9) . . ?
C11 O11 Ni1 129.42(10) . . ?
Zn1 O11 Ni1 101.90(4) . . ?
C11 C12 C13 118.75(15) . . ?
C11 C12 C10 123.81(13) . . ?
C13 C12 C10 117.43(14) . . ?
C14 C13 C12 121.27(16) . . ?
C14 C13 H13 119.4 . . ?
C12 C13 H13 119.4 . . ?
C13 C14 C15 120.53(15) . . ?
C13 C14 H14 119.7 . . ?
C15 C14 H14 119.7 . . ?
C16 C15 C14 119.21(16) . . ?
C16 C15 H15 120.4 . . ?
C14 C15 H15 120.4 . . ?
O17 C16 C15 125.31(15) . . ?
O17 C16 C11 113.09(12) . . ?
C15 C16 C11 121.59(16) . . ?
C16 O17 C17 118.34(14) . . ?
C16 O17 Zn1 111.94(9) . . ?
C17 O17 Zn1 128.95(12) . . ?
O17 C17 H17A 109.5 . . ?
O17 C17 H17B 109.5 . . ?
H17A C17 H17B 109.5 . . ?
O17 C17 H17C 109.5 . . ?
H17A C17 H17C 109.5 . . ?
H17B C17 H17C 109.5 . . ?
N10 C10 C12 123.64(14) . . ?
N10 C10 H10 118.2 . . ?
C12 C10 H10 118.2 . . ?
C10 N10 O10 113.73(13) . . ?
C10 N10 Ni1 130.82(11) . . ?
O10 N10 Ni1 115.37(9) . . ?
N10 O10 H10A 109.5 . . ?
N20 C201 H20A 109.5 . . ?
N20 C201 H20B 109.5 . . ?
H20A C201 H20B 109.5 . . ?
N20 C201 H20C 109.5 . . ?
H20A C201 H20C 109.5 . . ?
H20B C201 H20C 109.5 . . ?
N20 C202 H20D 109.5 . . ?
N20 C202 H20E 109.5 . . ?
H20D C202 H20E 109.5 . . ?
N20 C202 H20F 109.5 . . ?
H20D C202 H20F 109.5 . . ?
H20E C202 H20F 109.5 . . ?
C20 N20 C202 122.62(18) . . ?
C20 N20 C201 120.31(17) . . ?
C202 N20 C201 116.99(18) . . ?
O20 C20 N20 125.4(2) . . ?
O20 C20 H20 117.3 . . ?
N20 C20 H20 117.3 . . ?

loop_
_geom_bond_atom_site_label_1
_geom_bond_atom_site_label_2
_geom_bond_distance
_geom_bond_site_symmetry_2
_geom_bond_publ_flag
Zn1 O7 1.9599(11) 2_566 ?
Zn1 O11 1.9901(11) . ?
Zn1 O1 2.0883(10) . ?
Zn1 Cl1 2.2106(5) . ?
Zn1 O17 2.3674(11) . ?
Zn1 Ni1 3.0313(3) 2_566 ?
Ni1 O11 2.0212(10) . ?
Ni1 N10 2.0364(13) . ?
Ni1 O1 2.0736(10) . ?
Ni1 O1 2.0850(10) 2_566 ?
Ni1 O7 2.0940(11) . ?
Ni1 N4 2.1128(13) . ?
O1 C2 1.4170(17) . ?
C2 C3 1.530(2) . ?
C2 H2A 0.99 . ?
C2 H2B 0.99 . ?
C3 N4 1.479(2) . ?
C3 H3A 0.99 . ?
C3 H3B 0.99 . ?
N4 C5 1.479(2) . ?
N4 H4 1 . ?
C5 C6 1.521(2) . ?
C5 H5A 0.99 . ?
C5 H5B 0.99 . ?
C6 O7 1.4224(19) . ?
C6 H6A 0.99 . ?
C6 H6B 0.99 . ?
C11 O11 1.3295(17) . ?
C11 C12 1.403(2) . ?
C11 C16 1.412(2) . ?
C12 C13 1.413(2) . ?
C12 C10 1.454(2) . ?
C13 C14 1.369(3) . ?
C13 H13 0.95 . ?
C14 C15 1.388(3) . ?
C14 H14 0.95 . ?
C15 C16 1.381(2) . ?
C15 H15 0.95 . ?
C16 O17 1.376(2) . ?
O17 C17 1.419(2) . ?
C17 H17A 0.98 . ?
C17 H17B 0.98 . ?
C17 H17C 0.98 . ?
C10 N10 1.285(2) . ?
C10 H10 0.95 . ?
N10 O10 1.3925(17) . ?
O10 H10A 0.84 . ?
C201 N20 1.450(3) . ?
C201 H20A 0.98 . ?
C201 H20B 0.98 . ?
C201 H20C 0.98 . ?
C202 N20 1.442(3) . ?
C202 H20D 0.98 . ?
C202 H20E 0.98 . ?
C202 H20F 0.98 . ?
N20 C20 1.326(2) . ?
C20 O20 1.215(3) . ?
C20 H20 0.95 . ?

loop_
_geom_hbond_atom_site_label_D
_geom_hbond_atom_site_label_H
_geom_hbond_atom_site_label_A
_geom_hbond_distance_DH
_geom_hbond_distance_HA
_geom_hbond_distance_DA
_geom_hbond_angle_DHA
_geom_hbond_site_symmetry_A
_geom_hbond_publ_flag
N4 H4 O20 1 1.98 2.9517(19) 163.7 . yes
O10 H10A O7 0.84 1.94 2.6518(16) 141.7 . yes
N4 H4 O20 1 1.98 2.9517(19) 163.7 . yes
O10 H10A O7 0.84 1.94 2.6518(16) 141.7 . yes

loop_
_geom_torsion_atom_site_label_1
_geom_torsion_atom_site_label_2
_geom_torsion_atom_site_label_3
_geom_torsion_atom_site_label_4
_geom_torsion
_geom_torsion_site_symmetry_1
_geom_torsion_site_symmetry_2
_geom_torsion_site_symmetry_3
_geom_torsion_site_symmetry_4
_geom_torsion_publ_flag
Ni1 O1 C2 C3 41.60(15) . . . . ?
Ni1 O1 C2 C3 162.39(10) 2_566 . . . ?
Zn1 O1 C2 C3 -70.65(15) . . . . ?
O1 C2 C3 N4 -48.04(18) . . . . ?
C2 C3 N4 C5 -90.90(16) . . . . ?
C2 C3 N4 Ni1 29.43(15) . . . . ?
C3 N4 C5 C6 85.33(17) . . . . ?
Ni1 N4 C5 C6 -35.04(15) . . . . ?
N4 C5 C6 O7 48.93(18) . . . . ?
C5 C6 O7 Zn1 -153.32(11) . . . 2_566 ?
C5 C6 O7 Ni1 -37.39(15) . . . . ?
C12 C11 O11 Zn1 -169.68(11) . . . . ?
C16 C11 O11 Zn1 10.55(19) . . . . ?
C12 C11 O11 Ni1 -16.6(2) . . . . ?
C16 C11 O11 Ni1 163.60(11) . . . . ?
O11 C11 C12 C13 -176.37(15) . . . . ?
C16 C11 C12 C13 3.4(2) . . . . ?
O11 C11 C12 C10 4.6(2) . . . . ?
C16 C11 C12 C10 -175.63(14) . . . . ?
C11 C12 C13 C14 -0.6(3) . . . . ?
C10 C12 C13 C14 178.54(17) . . . . ?
C12 C13 C14 C15 -1.5(3) . . . . ?
C13 C14 C15 C16 0.5(3) . . . . ?
C14 C15 C16 O17 -178.70(17) . . . . ?
C14 C15 C16 C11 2.5(3) . . . . ?
O11 C11 C16 O17 -3.6(2) . . . . ?
C12 C11 C16 O17 176.61(13) . . . . ?
O11 C11 C16 C15 175.36(15) . . . . ?
C12 C11 C16 C15 -4.4(2) . . . . ?
C15 C16 O17 C17 7.3(3) . . . . ?
C11 C16 O17 C17 -173.81(17) . . . . ?
C15 C16 O17 Zn1 178.07(14) . . . . ?
C11 C16 O17 Zn1 -3.01(16) . . . . ?
C11 C12 C10 N10 2.8(2) . . . . ?
C13 C12 C10 N10 -176.19(15) . . . . ?
C12 C10 N10 O10 178.61(14) . . . . ?
C12 C10 N10 Ni1 2.0(2) . . . . ?
C202 N20 C20 O20 -176.6(2) . . . . ?
C201 N20 C20 O20 0.0(4) . . . . ?
